data_9010298
loop_
_publ_author_name
'Oberti, R.'
'Boiocchi, M.'
'Smith, D. C.'
'Medenbach, O.'

_publ_section_title
;Aluminotaramite, alumino-magnesiotaramite, and
 fluoro-alumino-magnesiotaramite: Mineral data and crystal chemistry Locality:
 Liset kyanite-eclogite pod, near Selje, More og Romsdal County, Vestlandet,
 Norway Sample: Q99-3
;
_journal_name_full 'American Mineralogist'
_journal_page_first 1428
_journal_page_last 1435
_journal_paper_doi 10.2138/am.2007.2529
_journal_volume 92
_journal_year 2007
_chemical_compound_source 'Liset kyanite-eclogite pod, Vestlandet, Norway'
_chemical_formula_sum 'Al3.12 Ca1.22 Fe1.4 H2 Mg2.42 Na1.79 O24 Si6.08 Ti0.04'
_chemical_name_mineral Alumino-magnesiotaramite
_space_group_IT_number 12
_symmetry_space_group_name_Hall '-C 2y'
_symmetry_space_group_name_H-M 'C 1 2/m 1'
_cell_angle_alpha 90
_cell_angle_beta 104.900
_cell_angle_gamma 90
_cell_length_a 9.7899
_cell_length_b 17.8991
_cell_length_c 5.3192
_cell_formula_units_Z 2
_cell_volume 900.745
_database_code_amcsd 0004420
_exptl_crystal_density_diffrn 3.207
_cod_original_formula_sum 'Na1.79 Ca1.22 Fe1.4 Mg2.42 Al3.12 Ti.04 Si6.08 O24 H2'
_cod_database_code 9010298

loop_
_space_group_symop_operation_xyz
x,y,z
1/2+x,1/2+y,z
x,-y,z
1/2+x,1/2-y,z
-x,y,-z
1/2-x,1/2+y,-z
-x,-y,-z
1/2-x,1/2-y,-z

loop_
_atom_site_aniso_label
_atom_site_aniso_U_11
_atom_site_aniso_U_22
_atom_site_aniso_U_33
_atom_site_aniso_U_12
_atom_site_aniso_U_13
_atom_site_aniso_U_23
NaA 0.03038 0.05518 0.04203 0.00000 0.02193 0.00000
NaAm 0.02766 0.05031 0.01901 0.00000 0.01183 0.00000
NaA2 0.02539 0.02272 0.04350 0.00000 0.01971 0.00000
CaM4 0.01088 0.00974 0.01058 0.00000 0.00542 0.00000
NaM4 0.01088 0.00974 0.01058 0.00000 0.00542 0.00000
Fe2+M4 0.01088 0.00974 0.01058 0.00000 0.00542 0.00000
MgM1 0.00816 0.00812 0.00549 0.00000 0.00222 0.00000
Fe2+M1 0.00816 0.00812 0.00549 0.00000 0.00222 0.00000
MgM2 0.00635 0.00649 0.00736 0.00000 0.00172 0.00000
AlM2 0.00635 0.00649 0.00736 0.00000 0.00172 0.00000
Fe2+M2 0.00635 0.00649 0.00736 0.00000 0.00172 0.00000
Fe3+M2 0.00635 0.00649 0.00736 0.00000 0.00172 0.00000
TiM2 0.00635 0.00649 0.00736 0.00000 0.00172 0.00000
MgM3 0.00771 0.00487 0.00576 0.00000 0.00123 0.00000
Fe2+M3 0.00771 0.00487 0.00576 0.00000 0.00123 0.00000
SiT1 0.00499 0.00649 0.00576 -0.00086 0.00074 -0.00047
AlT1 0.00499 0.00649 0.00576 -0.00086 0.00074 -0.00047
SiT2 0.00544 0.00487 0.00562 -0.00086 0.00123 0.00000
O1 0.00816 0.01136 0.00843 -0.00172 0.00222 -0.00093
O2 0.00635 0.00974 0.00910 0.00086 0.00099 0.00000
O3 0.00680 0.00974 0.00977 0.00000 0.00936 0.00000
O4 0.01179 0.00649 0.00991 -0.00172 0.00493 0.00047
O5 0.00862 0.01298 0.00991 -0.00086 0.00025 0.00513
O6 0.00816 0.01298 0.01285 0.00000 0.00271 -0.00513
O7 0.01088 0.01623 0.01539 0.00000 0.00419 0.00000

loop_
_atom_site_label
_atom_site_fract_x
_atom_site_fract_y
_atom_site_fract_z
_atom_site_occupancy
_atom_site_U_iso_or_equiv
NaA 0.00000 0.50000 0.00000 0.19000 0.04053
NaAm 0.04010 0.50000 0.09800 0.12000 0.03166
NaA2 0.00000 0.47030 0.00000 0.32000 0.02913
CaM4 0.00000 0.28060 0.50000 0.61000 0.00975
NaM4 0.00000 0.28060 0.50000 0.36000 0.00975
Fe2+M4 0.00000 0.28060 0.50000 0.03000 0.00975
MgM1 0.00000 0.09010 0.50000 0.79000 0.00697
Fe2+M1 0.00000 0.09010 0.50000 0.21000 0.00697
MgM2 0.00000 0.17820 0.00000 0.13000 0.00684
AlM2 0.00000 0.17820 0.00000 0.60000 0.00684
Fe2+M2 0.00000 0.17820 0.00000 0.10000 0.00684
Fe3+M2 0.00000 0.17820 0.00000 0.15000 0.00684
TiM2 0.00000 0.17820 0.00000 0.02000 0.00684
MgM3 0.00000 0.00000 0.00000 0.58000 0.00633
Fe2+M3 0.00000 0.00000 0.00000 0.42000 0.00633
SiT1 0.28090 0.08690 0.30210 0.52000 0.00557
AlT1 0.28090 0.08690 0.30210 0.48000 0.00557
SiT2 0.29210 0.17400 0.81580 1.00000 0.00545
O1 0.10470 0.09200 0.21160 1.00000 0.00925
O2 0.11960 0.17430 0.74270 1.00000 0.00861
O3 0.10960 0.00000 0.70940 1.00000 0.00899
O4 0.36870 0.25200 0.79440 1.00000 0.00925
O5 0.35350 0.13990 0.10900 1.00000 0.01102
O6 0.34250 0.11780 0.60940 1.00000 0.01115
O7 0.33810 0.00000 0.27640 1.00000 0.01381
H 0.19780 0.00000 0.76400 1.00000 0.01013

loop_
_cod_related_entry_id
_cod_related_entry_database
_cod_related_entry_code
1 AMCSD 0004420
